data_2240456
loop_
_publ_author_name
'Bussey, Katherine A.'
'Connell, Jennifer R.'
'McGlone, Annie R.'
'Mraz, Margaret E.'
'Oshin, Kayode D.'
'Pintauer, Tomislav'
'Oliver, Allen G.'

_publ_section_title
;
 Crystal structure of
 {(but-3-en-1-yl)bis[(pyridin-2-yl)methyl]amine-\k^3^<i>N</i>,<i>N</i>',<i>N</i>''}dichloridocopper(II)
 diethyl ether hemisolvate
;
_journal_issue 3
_journal_name_full 'Acta Crystallographica Section E'
_journal_page_first 309
_journal_page_last 311
_journal_paper_doi 10.1107/S2056989015003448
_journal_volume 71
_journal_year 2015
_chemical_formula_iupac '[Cu Cl2 (C16 H19 N3)], 0.5C4 H10 O'
_chemical_formula_moiety 'C16 H19 Cl2 Cu N3, 0.5(C4 H10 O)'
_chemical_formula_sum 'C18 H24 Cl2 Cu N3 O0.5'
_chemical_formula_weight 424.84
_chemical_name_systematic
;{(But-3-en-1-yl)bis[(pyridin-2-yl)methyl]amine-\k^3^<i>N</i>,<i>N</i>',<i>N</i>''} dichloridocopper(II)
diethyl ether hemisolvate
;
_space_group_crystal_system monoclinic
_space_group_IT_number 15
_space_group_name_Hall '-C 2yc'
_space_group_name_H-M_alt 'C 1 2/c 1'
_symmetry_space_group_name_Hall '-C 2yc'
_symmetry_space_group_name_H-M 'C 1 2/c 1'
_atom_sites_solution_hydrogens geom
_atom_sites_solution_primary direct
_atom_sites_solution_secondary difmap
_audit_creation_method SHELXL-2014/7
_cell_angle_alpha 90
_cell_angle_beta 108.7710(10)
_cell_angle_gamma 90
_cell_formula_units_Z 8
_cell_length_a 22.1614(13)
_cell_length_b 11.5738(5)
_cell_length_c 16.4530(7)
_cell_measurement_reflns_used 8841
_cell_measurement_temperature 150(2)
_cell_measurement_theta_max 32.22
_cell_measurement_theta_min 2.22
_cell_volume 3995.6(3)
_computing_cell_refinement
;
SAINT (Bruker, 2010)
;
_computing_data_collection
;
APEX2 (Bruker, 2010)
;
_computing_data_reduction
;
SAINT (Bruker, 2010)
;
_computing_molecular_graphics
;
DIAMOND (Brandenburg, 2006) and POV-Ray (Cason, 2013)
;
_computing_publication_material
;
publCIF (Westrip, 2010)
;
_computing_structure_refinement
;
SHELXL2014 (Sheldrick, 2015)
;
_computing_structure_solution
;
SHELXS97 (Sheldrick, 2008)
;
_diffrn_ambient_temperature 150(2)
_diffrn_detector_area_resol_mean 8.33
_diffrn_measured_fraction_theta_full 1.000
_diffrn_measured_fraction_theta_max 0.941
_diffrn_measurement_device_type 'Bruker APEXII'
_diffrn_measurement_method '\f and \w scans'
_diffrn_radiation_monochromator graphite
_diffrn_radiation_source 'fine-focus sealed tube'
_diffrn_radiation_type MoK\a
_diffrn_radiation_wavelength 0.71073
_diffrn_reflns_av_R_equivalents 0.0254
_diffrn_reflns_limit_h_max 33
_diffrn_reflns_limit_h_min -32
_diffrn_reflns_limit_k_max 17
_diffrn_reflns_limit_k_min -17
_diffrn_reflns_limit_l_max 24
_diffrn_reflns_limit_l_min -23
_diffrn_reflns_number 24823
_diffrn_reflns_theta_full 25.242
_diffrn_reflns_theta_max 32.606
_diffrn_reflns_theta_min 1.941
_exptl_absorpt_coefficient_mu 1.368
_exptl_absorpt_correction_T_max 0.8396
_exptl_absorpt_correction_T_min 0.4705
_exptl_absorpt_correction_type multi-scan
_exptl_absorpt_process_details
;
(SADABS; Krause <i>et al.</i>,  2015)
;
_exptl_crystal_colour blue
_exptl_crystal_density_diffrn 1.412
_exptl_crystal_description rhomboid
_exptl_crystal_F_000 1760
_exptl_crystal_size_max 0.500
_exptl_crystal_size_mid 0.276
_exptl_crystal_size_min 0.102
_refine_diff_density_max 0.528
_refine_diff_density_min -0.431
_refine_ls_extinction_method none
_refine_ls_goodness_of_fit_ref 1.026
_refine_ls_hydrogen_treatment constr
_refine_ls_matrix_type full
_refine_ls_number_parameters 223
_refine_ls_number_reflns 6872
_refine_ls_number_restraints 0
_refine_ls_restrained_S_all 1.026
_refine_ls_R_factor_all 0.0392
_refine_ls_R_factor_gt 0.0276
_refine_ls_shift/su_max 0.002
_refine_ls_shift/su_mean 0.000
_refine_ls_structure_factor_coef Fsqd
_refine_ls_weighting_details 'w=1/[\s^2^(Fo^2^)+(0.0348P)^2^+2.0749P] where P=(Fo^2^+2Fc^2^)/3'
_refine_ls_weighting_scheme calc
_refine_ls_wR_factor_gt 0.0667
_refine_ls_wR_factor_ref 0.0721
_reflns_number_gt 5660
_reflns_number_total 6872
_reflns_threshold_expression I>2\s(I)
_cod_data_source_file pk2546sup1.cf
_cod_data_source_block I
_cod_original_formula_sum 'C18 H24 Cl2 Cu1 N3 O0.5'
_cod_database_code 2240456
_cod_database_fobs_code 2240456
_shelx_space_group_comment
;
The symmetry employed for this shelxl refinement is uniquely defined
by the following loop, which should always be used as a source of
symmetry information in preference to the above space-group names.
They are only intended as comments.
;
_shelx_estimated_absorpt_t_min 0.548
_shelx_estimated_absorpt_t_max 0.873

loop_
_space_group_symop_operation_xyz
'x, y, z'
'-x, y, -z+1/2'
'x+1/2, y+1/2, z'
'-x+1/2, y+1/2, -z+1/2'
'-x, -y, -z'
'x, -y, z-1/2'
'-x+1/2, -y+1/2, -z'
'x+1/2, -y+1/2, z-1/2'

loop_
_atom_site_type_symbol
_atom_site_label
_atom_site_fract_x
_atom_site_fract_y
_atom_site_fract_z
_atom_site_U_iso_or_equiv
_atom_site_adp_type
_atom_site_calc_flag
_atom_site_occupancy
Cu Cu1 0.15616(2) 0.59899(2) 0.13662(2) 0.01989(5) Uani d 1
Cl Cl1 0.09795(2) 0.43892(3) 0.13435(2) 0.03418(8) Uani d 1
Cl Cl2 0.25976(2) 0.52731(3) 0.12375(2) 0.02394(7) Uani d 1
N N1 0.18137(5) 0.77181(9) 0.14348(6) 0.01978(19) Uani d 1
N N2 0.11788(5) 0.64014(9) 0.01190(7) 0.0215(2) Uani d 1
N N3 0.19179(5) 0.61566(9) 0.26406(7) 0.0223(2) Uani d 1
C C1 0.19332(6) 0.79568(11) 0.06162(8) 0.0219(2) Uani d 1
H H1A 0.2363 0.7679 0.0650 0.026 Uiso calc 1
H H1B 0.1915 0.8800 0.0508 0.026 Uiso calc 1
C C2 0.14371(6) 0.73526(11) -0.01065(8) 0.0205(2) Uani d 1
C C3 0.12747(6) 0.77160(12) -0.09536(8) 0.0240(2) Uani d 1
H H3 0.1460 0.8393 -0.1099 0.029 Uiso calc 1
C C4 0.08364(6) 0.70725(13) -0.15849(8) 0.0275(3) Uani d 1
H H4 0.0728 0.7289 -0.2171 0.033 Uiso calc 1
C C5 0.05600(7) 0.61125(13) -0.13490(9) 0.0287(3) Uani d 1
H H5 0.0251 0.5674 -0.1770 0.034 Uiso calc 1
C C6 0.07399(6) 0.57991(12) -0.04920(9) 0.0263(3) Uani d 1
H H6 0.0549 0.5141 -0.0331 0.032 Uiso calc 1
C C7 0.23897(6) 0.78269(11) 0.22018(8) 0.0223(2) Uani d 1
H H7A 0.2440 0.8638 0.2403 0.027 Uiso calc 1
H H7B 0.2773 0.7607 0.2053 0.027 Uiso calc 1
C C8 0.23224(6) 0.70480(11) 0.29021(8) 0.0219(2) Uani d 1
C C9 0.26692(7) 0.72191(12) 0.37617(9) 0.0284(3) Uani d 1
H H9 0.2956 0.7850 0.3935 0.034 Uiso calc 1
C C10 0.25854(8) 0.64431(13) 0.43618(9) 0.0315(3) Uani d 1
H H10 0.2825 0.6525 0.4952 0.038 Uiso calc 1
C C11 0.21516(7) 0.55514(13) 0.40935(9) 0.0298(3) Uani d 1
H H11 0.2076 0.5034 0.4499 0.036 Uiso calc 1
C C12 0.18308(7) 0.54244(12) 0.32283(9) 0.0263(3) Uani d 1
H H12 0.1540 0.4802 0.3042 0.032 Uiso calc 1
C C13 0.12613(6) 0.83899(11) 0.15197(9) 0.0250(2) Uani d 1
H H13A 0.1182 0.8139 0.2052 0.030 Uiso calc 1
H H13B 0.0879 0.8187 0.1031 0.030 Uiso calc 1
C C14 0.13334(8) 0.97031(13) 0.15463(11) 0.0370(3) Uani d 1
H H14A 0.1719 0.9922 0.2024 0.044 Uiso calc 1
H H14B 0.1387 0.9976 0.1003 0.044 Uiso calc 1
C C15 0.07651(10) 1.02672(16) 0.16678(14) 0.0517(5) Uani d 1
H H15 0.0648 1.0031 0.2150 0.062 Uiso calc 1
C C16 0.04196(14) 1.1043(2) 0.1180(2) 0.0866(9) Uani d 1
H H16A 0.0519 1.1306 0.0691 0.104 Uiso calc 1
H H16B 0.0064 1.1356 0.1308 0.104 Uiso calc 1
O O1 0.5000 0.71720(17) 0.7500 0.0552(5) Uani d 1
C C17 0.46509(12) 0.7851(2) 0.6791(2) 0.0809(9) Uani d 1
H H17A 0.4948 0.8292 0.6570 0.097 Uiso calc 1
H H17B 0.4381 0.8409 0.6973 0.097 Uiso calc 1
C C18 0.42468(16) 0.7095(4) 0.6110(2) 0.1069(12) Uani d 1
H H18A 0.4016 0.7564 0.5610 0.160 Uiso calc 1
H H18B 0.3941 0.6687 0.6323 0.160 Uiso calc 1
H H18C 0.4515 0.6531 0.5942 0.160 Uiso calc 1

loop_
_atom_site_aniso_label
_atom_site_aniso_U_11
_atom_site_aniso_U_22
_atom_site_aniso_U_33
_atom_site_aniso_U_12
_atom_site_aniso_U_13
_atom_site_aniso_U_23
Cu1 0.02130(8) 0.01992(8) 0.01888(8) -0.00387(5) 0.00706(6) 0.00069(5)
Cl1 0.03288(17) 0.03282(17) 0.03443(18) -0.01494(14) 0.00746(14) 0.00510(13)
Cl2 0.02487(14) 0.02391(14) 0.02458(14) -0.00119(11) 0.01009(11) -0.00181(11)
N1 0.0212(5) 0.0208(5) 0.0182(5) -0.0017(4) 0.0076(4) -0.0003(4)
N2 0.0209(5) 0.0229(5) 0.0205(5) -0.0029(4) 0.0064(4) -0.0002(4)
N3 0.0255(5) 0.0233(5) 0.0203(5) 0.0010(4) 0.0106(4) 0.0013(4)
C1 0.0241(6) 0.0234(6) 0.0193(5) -0.0051(4) 0.0083(5) -0.0001(4)
C2 0.0202(5) 0.0217(6) 0.0207(5) -0.0004(4) 0.0081(4) -0.0004(4)
C3 0.0223(6) 0.0292(6) 0.0214(6) 0.0015(5) 0.0082(5) 0.0034(5)
C4 0.0254(6) 0.0367(7) 0.0195(6) 0.0040(5) 0.0058(5) 0.0017(5)
C5 0.0243(6) 0.0344(7) 0.0237(6) -0.0024(5) 0.0024(5) -0.0041(5)
C6 0.0228(6) 0.0290(7) 0.0250(6) -0.0049(5) 0.0048(5) -0.0016(5)
C7 0.0247(6) 0.0214(6) 0.0199(5) -0.0034(4) 0.0061(5) -0.0011(4)
C8 0.0251(6) 0.0212(6) 0.0202(5) 0.0029(4) 0.0081(5) -0.0011(4)
C9 0.0364(7) 0.0254(6) 0.0211(6) 0.0046(5) 0.0060(5) -0.0027(5)
C10 0.0433(8) 0.0305(7) 0.0196(6) 0.0122(6) 0.0089(6) 0.0005(5)
C11 0.0383(7) 0.0302(7) 0.0251(6) 0.0110(6) 0.0161(6) 0.0078(5)
C12 0.0303(6) 0.0267(6) 0.0257(6) 0.0031(5) 0.0142(5) 0.0056(5)
C13 0.0271(6) 0.0240(6) 0.0255(6) 0.0033(5) 0.0107(5) 0.0002(5)
C14 0.0349(8) 0.0245(7) 0.0458(9) 0.0048(6) 0.0048(7) -0.0025(6)
C15 0.0609(12) 0.0382(9) 0.0612(12) 0.0139(8) 0.0269(10) -0.0075(8)
C16 0.0783(18) 0.0776(18) 0.095(2) 0.0474(15) 0.0156(16) -0.0047(15)
O1 0.0521(11) 0.0461(11) 0.0708(13) 0.000 0.0244(10) 0.000
C17 0.0600(14) 0.0728(17) 0.124(2) 0.0280(13) 0.0496(16) 0.0421(16)
C18 0.0760(19) 0.158(4) 0.078(2) 0.036(2) 0.0130(16) 0.035(2)

loop_
_atom_type_symbol
_atom_type_description
_atom_type_scat_dispersion_real
_atom_type_scat_dispersion_imag
_atom_type_scat_source
C C 0.0033 0.0016 'International Tables Vol C Tables 4.2.6.8 and 6.1.1.4'
H H 0.0000 0.0000 'International Tables Vol C Tables 4.2.6.8 and 6.1.1.4'
N N 0.0061 0.0033 'International Tables Vol C Tables 4.2.6.8 and 6.1.1.4'
Cl Cl 0.1484 0.1585 'International Tables Vol C Tables 4.2.6.8 and 6.1.1.4'
Cu Cu 0.3201 1.2651 'International Tables Vol C Tables 4.2.6.8 and 6.1.1.4'
O O 0.0106 0.0060 'International Tables Vol C Tables 4.2.6.8 and 6.1.1.4'

loop_
_geom_angle_atom_site_label_1
_geom_angle_atom_site_label_2
_geom_angle_atom_site_label_3
_geom_angle_site_symmetry_1
_geom_angle
N3 Cu1 N2 . 160.62(5)
N3 Cu1 N1 . 80.84(4)
N2 Cu1 N1 . 81.05(4)
N3 Cu1 Cl1 . 97.34(3)
N2 Cu1 Cl1 . 97.28(3)
N1 Cu1 Cl1 . 159.94(3)
N3 Cu1 Cl2 . 93.27(3)
N2 Cu1 Cl2 . 95.11(3)
N1 Cu1 Cl2 . 94.92(3)
Cl1 Cu1 Cl2 . 105.136(14)
C1 N1 C7 . 113.65(9)
C1 N1 C13 . 112.33(10)
C7 N1 C13 . 112.52(10)
C1 N1 Cu1 . 104.77(7)
C7 N1 Cu1 . 105.76(7)
C13 N1 Cu1 . 107.05(8)
C6 N2 C2 . 119.11(11)
C6 N2 Cu1 . 127.29(9)
C2 N2 Cu1 . 113.44(8)
C8 N3 C12 . 119.27(11)
C8 N3 Cu1 . 114.07(8)
C12 N3 Cu1 . 126.42(9)
N1 C1 C2 . 109.43(10)
N1 C1 H1A . 109.8
C2 C1 H1A . 109.8
N1 C1 H1B . 109.8
C2 C1 H1B . 109.8
H1A C1 H1B . 108.2
N2 C2 C3 . 121.90(12)
N2 C2 C1 . 115.39(10)
C3 C2 C1 . 122.65(11)
C2 C3 C4 . 118.80(12)
C2 C3 H3 . 120.6
C4 C3 H3 . 120.6
C5 C4 C3 . 119.17(12)
C5 C4 H4 . 120.4
C3 C4 H4 . 120.4
C4 C5 C6 . 119.20(13)
C4 C5 H5 . 120.4
C6 C5 H5 . 120.4
N2 C6 C5 . 121.79(13)
N2 C6 H6 . 119.1
C5 C6 H6 . 119.1
N1 C7 C8 . 109.24(10)
N1 C7 H7A . 109.8
C8 C7 H7A . 109.8
N1 C7 H7B . 109.8
C8 C7 H7B . 109.8
H7A C7 H7B . 108.3
N3 C8 C9 . 121.93(12)
N3 C8 C7 . 115.75(11)
C9 C8 C7 . 122.30(12)
C8 C9 C10 . 118.31(13)
C8 C9 H9 . 120.8
C10 C9 H9 . 120.8
C11 C10 C9 . 119.57(13)
C11 C10 H10 . 120.2
C9 C10 H10 . 120.2
C12 C11 C10 . 118.92(13)
C12 C11 H11 . 120.5
C10 C11 H11 . 120.5
N3 C12 C11 . 121.94(13)
N3 C12 H12 . 119.0
C11 C12 H12 . 119.0
N1 C13 C14 . 116.05(11)
N1 C13 H13A . 108.3
C14 C13 H13A . 108.3
N1 C13 H13B . 108.3
C14 C13 H13B . 108.3
H13A C13 H13B . 107.4
C15 C14 C13 . 110.80(14)
C15 C14 H14A . 109.5
C13 C14 H14A . 109.5
C15 C14 H14B . 109.5
C13 C14 H14B . 109.5
H14A C14 H14B . 108.1
C16 C15 C14 . 125.8(2)
C16 C15 H15 . 117.1
C14 C15 H15 . 117.1
C15 C16 H16A . 120.0
C15 C16 H16B . 120.0
H16A C16 H16B . 120.0
C17 O1 C17 2_656 112.4(3)
O1 C17 C18 . 109.5(2)
O1 C17 H17A . 109.8
C18 C17 H17A . 109.8
O1 C17 H17B . 109.8
C18 C17 H17B . 109.8
H17A C17 H17B . 108.2
C17 C18 H18A . 109.5
C17 C18 H18B . 109.5
H18A C18 H18B . 109.5
C17 C18 H18C . 109.5
H18A C18 H18C . 109.5
H18B C18 H18C . 109.5

loop_
_geom_bond_atom_site_label_1
_geom_bond_atom_site_label_2
_geom_bond_site_symmetry_2
_geom_bond_distance
Cu1 N3 . 1.9980(11)
Cu1 N2 . 2.0093(11)
Cu1 N1 . 2.0700(10)
Cu1 Cl1 . 2.2508(4)
Cu1 Cl2 . 2.5134(4)
N1 C1 . 1.4800(15)
N1 C7 . 1.4837(16)
N1 C13 . 1.4942(16)
N2 C6 . 1.3466(16)
N2 C2 . 1.3469(16)
N3 C8 . 1.3434(17)
N3 C12 . 1.3455(16)
C1 C2 . 1.5067(17)
C1 H1A . 0.9900
C1 H1B . 0.9900
C2 C3 . 1.3878(17)
C3 C4 . 1.3883(19)
C3 H3 . 0.9500
C4 C5 . 1.383(2)
C4 H4 . 0.9500
C5 C6 . 1.3845(19)
C5 H5 . 0.9500
C6 H6 . 0.9500
C7 C8 . 1.5077(17)
C7 H7A . 0.9900
C7 H7B . 0.9900
C8 C9 . 1.3895(18)
C9 C10 . 1.391(2)
C9 H9 . 0.9500
C10 C11 . 1.383(2)
C10 H10 . 0.9500
C11 C12 . 1.379(2)
C11 H11 . 0.9500
C12 H12 . 0.9500
C13 C14 . 1.527(2)
C13 H13A . 0.9900
C13 H13B . 0.9900
C14 C15 . 1.488(2)
C14 H14A . 0.9900
C14 H14B . 0.9900
C15 C16 . 1.281(3)
C15 H15 . 0.9500
C16 H16A . 0.9500
C16 H16B . 0.9500
O1 C17 2_656 1.413(3)
O1 C17 . 1.413(3)
C17 C18 . 1.476(4)
C17 H17A . 0.9900
C17 H17B . 0.9900
C18 H18A . 0.9800
C18 H18B . 0.9800
C18 H18C . 0.9800

loop_
_geom_hbond_atom_site_label_D
_geom_hbond_atom_site_label_H
_geom_hbond_atom_site_label_A
_geom_hbond_site_symmetry_A
_geom_hbond_distance_DH
_geom_hbond_distance_HA
_geom_hbond_distance_DA
_geom_hbond_angle_DHA
C3 H3 Cl2 7_565 0.95 2.67 3.5541(15) 156
C11 H11 Cl2 6_566 0.95 2.74 3.4767(15) 135
C14 H14A Cl2 4 0.99 2.80 3.7127(18) 153

loop_
_geom_torsion_atom_site_label_1
_geom_torsion_atom_site_label_2
_geom_torsion_atom_site_label_3
_geom_torsion_atom_site_label_4
_geom_torsion_site_symmetry_1
_geom_torsion
C7 N1 C1 C2 . 155.62(10)
C13 N1 C1 C2 . -75.20(13)
Cu1 N1 C1 C2 . 40.65(11)
C6 N2 C2 C3 . -1.47(18)
Cu1 N2 C2 C3 . 174.32(10)
C6 N2 C2 C1 . -178.80(11)
Cu1 N2 C2 C1 . -3.00(13)
N1 C1 C2 N2 . -26.50(15)
N1 C1 C2 C3 . 156.20(11)
N2 C2 C3 C4 . -0.47(19)
C1 C2 C3 C4 . 176.66(12)
C2 C3 C4 C5 . 2.0(2)
C3 C4 C5 C6 . -1.7(2)
C2 N2 C6 C5 . 1.8(2)
Cu1 N2 C6 C5 . -173.32(10)
C4 C5 C6 N2 . -0.2(2)
C1 N1 C7 C8 . -152.29(10)
C13 N1 C7 C8 . 78.63(12)
Cu1 N1 C7 C8 . -37.91(11)
C12 N3 C8 C9 . 1.93(19)
Cu1 N3 C8 C9 . -172.73(10)
C12 N3 C8 C7 . -179.82(11)
Cu1 N3 C8 C7 . 5.52(14)
N1 C7 C8 N3 . 22.88(15)
N1 C7 C8 C9 . -158.88(12)
N3 C8 C9 C10 . -0.6(2)
C7 C8 C9 C10 . -178.72(12)
C8 C9 C10 C11 . -1.8(2)
C9 C10 C11 C12 . 2.7(2)
C8 N3 C12 C11 . -0.91(19)
Cu1 N3 C12 C11 . 173.03(10)
C10 C11 C12 N3 . -1.4(2)
C1 N1 C13 C14 . -63.24(15)
C7 N1 C13 C14 . 66.53(14)
Cu1 N1 C13 C14 . -177.71(10)
N1 C13 C14 C15 . -177.66(13)
C13 C14 C15 C16 . -125.1(3)
C17 O1 C17 C18 2_656 -174.1(3)
